data_4036901
loop_
_publ_author_name
'Feng, Zeya'
'Jiao, Lijuan'
'Feng, Yuanmei'
'Yu, Changjiang'
'Chen, Na'
'Wei, Yun'
'Mu, Xiaolong'
'Hao, Erhong'

_publ_section_title
;
 Regioselective and Stepwise Syntheses of Functionalized BODIPY Dyes
 through Palladium-Catalyzed Cross-Coupling Reactions and Direct C-H
 Arylations.
;
_journal_issue 15
_journal_name_full 'The Journal of organic chemistry'
_journal_page_first 6281
_journal_page_last 6291
_journal_paper_doi 10.1021/acs.joc.6b00858
_journal_volume 81
_journal_year 2016
_chemical_formula_sum 'C55 H44 B Br4 Cl3 F2 N2 P2 Pd'
_chemical_formula_weight 1376.06
_space_group_IT_number 14
_space_group_name_Hall '-P 2ybc'
_space_group_name_H-M_alt 'P 1 21/c 1'
_symmetry_cell_setting monoclinic
_symmetry_space_group_name_H-M 'P 1 21/c 1'
_atom_sites_solution_hydrogens geom
_atom_sites_solution_primary direct
_atom_sites_solution_secondary difmap
_audit_creation_method SHELXL-97
_cell_angle_alpha 90.00
_cell_angle_beta 99.216(2)
_cell_angle_gamma 90.00
_cell_formula_units_Z 4
_cell_length_a 17.7485(19)
_cell_length_b 10.5042(12)
_cell_length_c 30.002(3)
_cell_measurement_reflns_used 7820
_cell_measurement_temperature 293(2)
_cell_measurement_theta_max 23.53
_cell_measurement_theta_min 2.26
_cell_volume 5521.2(10)
_computing_cell_refinement 'Bruker SMART'
_computing_data_collection 'Bruker SMART'
_computing_data_reduction 'Bruker SAINT'
_computing_molecular_graphics 'Bruker SHELXTL'
_computing_publication_material 'Bruker SHELXTL'
_computing_structure_refinement 'SHELXL-97 (Sheldrick, 1997)'
_computing_structure_solution 'SHELXS-97 (Sheldrick, 1990)'
_diffrn_ambient_temperature 293(2)
_diffrn_measured_fraction_theta_full 0.995
_diffrn_measured_fraction_theta_max 0.995
_diffrn_measurement_device_type 'CCD area detector'
_diffrn_measurement_method 'phi and omega scans'
_diffrn_radiation_monochromator graphite
_diffrn_radiation_source 'fine-focus sealed tube'
_diffrn_radiation_type MoK\a
_diffrn_radiation_wavelength 0.71073
_diffrn_reflns_av_R_equivalents 0.0792
_diffrn_reflns_av_sigmaI/netI 0.0869
_diffrn_reflns_limit_h_max 23
_diffrn_reflns_limit_h_min -23
_diffrn_reflns_limit_k_max 13
_diffrn_reflns_limit_k_min -13
_diffrn_reflns_limit_l_max 38
_diffrn_reflns_limit_l_min -38
_diffrn_reflns_number 46600
_diffrn_reflns_theta_full 27.52
_diffrn_reflns_theta_max 27.52
_diffrn_reflns_theta_min 1.65
_exptl_absorpt_coefficient_mu 3.479
_exptl_absorpt_correction_T_max 0.6605
_exptl_absorpt_correction_T_min 0.6060
_exptl_absorpt_correction_type multi-scan
_exptl_crystal_colour colorless
_exptl_crystal_density_diffrn 1.655
_exptl_crystal_density_method 'not measured'
_exptl_crystal_description block
_exptl_crystal_F_000 2712
_exptl_crystal_size_max 0.16
_exptl_crystal_size_mid 0.14
_exptl_crystal_size_min 0.13
_refine_diff_density_max 0.744
_refine_diff_density_min -0.893
_refine_diff_density_rms 0.094
_refine_ls_extinction_method none
_refine_ls_goodness_of_fit_ref 0.982
_refine_ls_hydrogen_treatment mixed
_refine_ls_matrix_type full
_refine_ls_number_parameters 662
_refine_ls_number_reflns 12645
_refine_ls_number_restraints 48
_refine_ls_restrained_S_all 0.984
_refine_ls_R_factor_all 0.1118
_refine_ls_R_factor_gt 0.0459
_refine_ls_shift/su_max 0.058
_refine_ls_shift/su_mean 0.001
_refine_ls_structure_factor_coef Fsqd
_refine_ls_weighting_details 'calc w=1/[\s^2^(Fo^2^)+(0.0378P)^2^+0.5884P] where P=(Fo^2^+2Fc^2^)/3'
_refine_ls_weighting_scheme calc
_refine_ls_wR_factor_gt 0.0838
_refine_ls_wR_factor_ref 0.1030
_reflns_number_gt 7201
_reflns_number_total 12645
_reflns_threshold_expression >2sigma(I)
_cod_data_source_file jo6b00858_si_005.cif
_cod_data_source_block 150331a_0m
_cod_depositor_comments
;
The following automatic conversions were performed:

data item '_symmetry_cell_setting' value 'Monoclinic' was changed to
'monoclinic' in accordance with the
/home/saulius/struct/COD-crude-data/automatic-downloads/DataCite-retrospective/ACS/depositions/lib/dictionaries/cif_core.dic
dictionary named 'cif_core.dic' version 2.4.2 last updated on
2011-04-26.

Automatic conversion script
Id: cif_fix_values 6909 2019-04-08 15:41:33Z antanas 
;
_cod_original_cell_volume 5521.3(11)
_cod_original_sg_symbol_H-M P2(1)/c
_cod_database_code 4036901

loop_
_symmetry_equiv_pos_as_xyz
'x, y, z'
'-x, y+1/2, -z+1/2'
'-x, -y, -z'
'x, -y-1/2, z-1/2'

loop_
_atom_site_label
_atom_site_type_symbol
_atom_site_fract_x
_atom_site_fract_y
_atom_site_fract_z
_atom_site_U_iso_or_equiv
_atom_site_adp_type
_atom_site_occupancy
_atom_site_symmetry_multiplicity
_atom_site_calc_flag
_atom_site_refinement_flags
_atom_site_disorder_assembly
_atom_site_disorder_group
Br1 Br 0.04536(3) 0.38119(5) 0.156208(17) 0.05414(15) Uani 1 1 d . . .
Br2 Br 0.27034(3) -0.00923(4) 0.183157(17) 0.04913(14) Uani 1 1 d . . .
Br3 Br 0.36454(3) 0.77788(5) 0.11872(3) 0.0826(2) Uani 1 1 d . . .
Br4 Br 0.55700(3) 0.79894(5) 0.10305(2) 0.06883(18) Uani 1 1 d . . .
C1 C 0.4296(3) 0.6431(4) 0.11788(15) 0.0439(12) Uani 1 1 d . . .
C2 C 0.5050(3) 0.6479(4) 0.11141(16) 0.0452(12) Uani 1 1 d . . .
C3 C 0.5325(3) 0.5251(4) 0.11336(15) 0.0457(12) Uani 1 1 d . . .
H3 H 0.5815 0.4993 0.1102 0.055 Uiso 1 1 calc R . .
C4 C 0.4723(2) 0.4468(4) 0.12106(15) 0.0384(11) Uani 1 1 d . . .
C5 C 0.4705(2) 0.3145(4) 0.12818(14) 0.0353(10) Uani 1 1 d . . .
C6 C 0.4055(2) 0.2565(4) 0.13823(14) 0.0332(10) Uani 1 1 d . . .
C7 C 0.3928(2) 0.1310(4) 0.15164(14) 0.0356(10) Uani 1 1 d . . .
H7 H 0.4273 0.0638 0.1543 0.043 Uiso 1 1 calc R . .
C8 C 0.3194(2) 0.1279(4) 0.15997(13) 0.0321(10) Uani 1 1 d . . .
C9 C 0.2839(2) 0.2496(4) 0.15161(13) 0.0312(10) Uani 1 1 d . . .
C10 C 0.5419(2) 0.2392(4) 0.12521(16) 0.0379(11) Uani 1 1 d . . .
C11 C 0.6064(3) 0.2515(4) 0.15809(16) 0.0432(12) Uani 1 1 d . . .
C12 C 0.6707(3) 0.1836(5) 0.15229(16) 0.0498(13) Uani 1 1 d . . .
H12 H 0.7142 0.1909 0.1740 0.060 Uiso 1 1 calc R . .
C13 C 0.6732(3) 0.1054(5) 0.11560(17) 0.0487(13) Uani 1 1 d . . .
C14 C 0.6092(3) 0.0959(4) 0.08369(16) 0.0440(12) Uani 1 1 d . . .
H14 H 0.6100 0.0435 0.0588 0.053 Uiso 1 1 calc R . .
C15 C 0.5430(3) 0.1626(4) 0.08751(15) 0.0400(11) Uani 1 1 d . . .
C16 C 0.6088(3) 0.3344(5) 0.19930(17) 0.0641(15) Uani 1 1 d . . .
H16A H 0.6212 0.4201 0.1920 0.096 Uiso 1 1 calc R . .
H16B H 0.6469 0.3028 0.2231 0.096 Uiso 1 1 calc R . .
H16C H 0.5599 0.3331 0.2090 0.096 Uiso 1 1 calc R . .
C17 C 0.7448(3) 0.0334(6) 0.11007(18) 0.0764(18) Uani 1 1 d . . .
H17A H 0.7323 -0.0330 0.0882 0.115 Uiso 1 1 calc R . .
H17B H 0.7668 -0.0032 0.1385 0.115 Uiso 1 1 calc R . .
H17C H 0.7807 0.0907 0.1000 0.115 Uiso 1 1 calc R . .
C18 C 0.4753(3) 0.1492(5) 0.05000(18) 0.0702(17) Uani 1 1 d . . .
H18A H 0.4398 0.0890 0.0589 0.105 Uiso 1 1 calc R . .
H18B H 0.4926 0.1197 0.0231 0.105 Uiso 1 1 calc R . .
H18C H 0.4508 0.2303 0.0443 0.105 Uiso 1 1 calc R . .
C19 C 0.3158(2) 0.3774(5) 0.25041(14) 0.0391(11) Uani 1 1 d . . .
C20 C 0.3572(3) 0.2657(5) 0.25825(15) 0.0525(13) Uani 1 1 d . . .
H20 H 0.3323 0.1876 0.2545 0.063 Uiso 1 1 calc R . .
C21 C 0.4358(3) 0.2699(6) 0.27165(17) 0.0675(17) Uani 1 1 d . . .
H21 H 0.4633 0.1946 0.2772 0.081 Uiso 1 1 calc R . .
C22 C 0.4728(3) 0.3843(8) 0.27677(18) 0.0736(19) Uani 1 1 d . . .
H22 H 0.5254 0.3870 0.2859 0.088 Uiso 1 1 calc R . .
C23 C 0.4324(3) 0.4945(7) 0.26847(18) 0.0714(17) Uani 1 1 d . . .
H23 H 0.4579 0.5721 0.2714 0.086 Uiso 1 1 calc R . .
C24 C 0.3536(3) 0.4925(5) 0.25565(16) 0.0546(14) Uani 1 1 d . . .
H24 H 0.3265 0.5683 0.2506 0.066 Uiso 1 1 calc R . .
C25 C 0.1800(3) 0.2545(4) 0.26981(15) 0.0378(11) Uani 1 1 d . . .
C26 C 0.2198(3) 0.2385(5) 0.31326(17) 0.0586(14) Uani 1 1 d . . .
H26 H 0.2654 0.2817 0.3225 0.070 Uiso 1 1 calc R . .
C27 C 0.1902(4) 0.1560(6) 0.34281(19) 0.0788(18) Uani 1 1 d . . .
H27 H 0.2176 0.1420 0.3715 0.095 Uiso 1 1 calc R . .
C28 C 0.1228(4) 0.0967(6) 0.3305(2) 0.0744(18) Uani 1 1 d . . .
H28 H 0.1032 0.0445 0.3509 0.089 Uiso 1 1 calc R . .
C29 C 0.0836(3) 0.1133(5) 0.2883(2) 0.0628(15) Uani 1 1 d . . .
H29 H 0.0375 0.0710 0.2797 0.075 Uiso 1 1 calc R . .
C30 C 0.1112(3) 0.1925(5) 0.25753(17) 0.0540(13) Uani 1 1 d . . .
H30 H 0.0835 0.2037 0.2288 0.065 Uiso 1 1 calc R . .
C31 C 0.1732(2) 0.5193(4) 0.24336(15) 0.0383(11) Uani 1 1 d . . .
C32 C 0.1350(3) 0.5344(5) 0.28023(15) 0.0487(13) Uani 1 1 d . . .
H32 H 0.1305 0.4657 0.2992 0.058 Uiso 1 1 calc R . .
C33 C 0.1040(3) 0.6501(6) 0.28879(19) 0.0656(16) Uani 1 1 d . . .
H33 H 0.0784 0.6587 0.3134 0.079 Uiso 1 1 calc R . .
C34 C 0.1104(3) 0.7521(5) 0.2617(2) 0.0706(17) Uani 1 1 d . . .
H34 H 0.0906 0.8307 0.2683 0.085 Uiso 1 1 calc R . .
C35 C 0.1461(3) 0.7386(5) 0.2249(2) 0.0746(18) Uani 1 1 d . . .
H35 H 0.1497 0.8078 0.2060 0.089 Uiso 1 1 calc R . .
C36 C 0.1770(3) 0.6217(5) 0.21540(19) 0.0649(16) Uani 1 1 d . . .
H36 H 0.2005 0.6130 0.1900 0.078 Uiso 1 1 calc R . .
C37 C 0.0477(2) 0.1159(4) 0.09176(15) 0.0382(11) Uani 1 1 d . . .
C38 C -0.0182(3) 0.1106(5) 0.06029(17) 0.0525(13) Uani 1 1 d . . .
H38 H -0.0235 0.1640 0.0353 0.063 Uiso 1 1 calc R . .
C39 C -0.0761(3) 0.0273(6) 0.0654(2) 0.0659(16) Uani 1 1 d . . .
H39 H -0.1203 0.0255 0.0441 0.079 Uiso 1 1 calc R . .
C40 C -0.0688(3) -0.0524(5) 0.1017(2) 0.0648(16) Uani 1 1 d . . .
H40 H -0.1075 -0.1101 0.1046 0.078 Uiso 1 1 calc R . .
C41 C -0.0050(3) -0.0477(5) 0.13381(19) 0.0595(15) Uani 1 1 d . . .
H41 H -0.0003 -0.1011 0.1588 0.071 Uiso 1 1 calc R . .
C42 C 0.0525(3) 0.0371(5) 0.12867(16) 0.0522(13) Uani 1 1 d . . .
H42 H 0.0957 0.0410 0.1508 0.063 Uiso 1 1 calc R . .
C43 C 0.1057(2) 0.3269(5) 0.04035(15) 0.0413(11) Uani 1 1 d . . .
C44 C 0.0857(3) 0.2859(5) -0.00418(16) 0.0591(15) Uani 1 1 d . . .
H44 H 0.0807 0.1995 -0.0107 0.071 Uiso 1 1 calc R . .
C45 C 0.0734(3) 0.3749(7) -0.03862(19) 0.0778(19) Uani 1 1 d . . .
H45 H 0.0593 0.3478 -0.0683 0.093 Uiso 1 1 calc R . .
C46 C 0.0818(3) 0.5022(7) -0.0295(2) 0.0764(19) Uani 1 1 d . . .
H46 H 0.0734 0.5612 -0.0529 0.092 Uiso 1 1 calc R . .
C47 C 0.1025(3) 0.5418(6) 0.0137(2) 0.0690(17) Uani 1 1 d . . .
H47 H 0.1088 0.6283 0.0198 0.083 Uiso 1 1 calc R . .
C48 C 0.1145(3) 0.4554(5) 0.04914(18) 0.0503(13) Uani 1 1 d . . .
H48 H 0.1283 0.4841 0.0787 0.060 Uiso 1 1 calc R . .
C49 C 0.1889(2) 0.0988(4) 0.05986(13) 0.0367(11) Uani 1 1 d . . .
C50 C 0.1772(3) -0.0302(5) 0.05952(16) 0.0506(13) Uani 1 1 d . . .
H50 H 0.1387 -0.0638 0.0737 0.061 Uiso 1 1 calc R . .
C51 C 0.2219(3) -0.1117(5) 0.03827(17) 0.0596(14) Uani 1 1 d . . .
H51 H 0.2147 -0.1993 0.0393 0.071 Uiso 1 1 calc R . .
C52 C 0.2770(3) -0.0622(5) 0.01567(16) 0.0539(14) Uani 1 1 d . . .
H52 H 0.3059 -0.1162 0.0006 0.065 Uiso 1 1 calc R . .
C53 C 0.2889(3) 0.0658(5) 0.01552(15) 0.0478(12) Uani 1 1 d . . .
H53 H 0.3260 0.0992 0.0002 0.057 Uiso 1 1 calc R . .
C54 C 0.2461(3) 0.1464(5) 0.03802(15) 0.0467(12) Uani 1 1 d . . .
H54 H 0.2559 0.2335 0.0385 0.056 Uiso 1 1 calc R . .
C55 C 0.3106(3) 0.5359(5) 0.98168(18) 0.084(2) Uani 1 1 d D . .
H55 H 0.2809 0.5325 1.0065 0.101 Uiso 1 1 calc R A 1
Cl1 Cl 0.2581(9) 0.6146(15) 0.9362(6) 0.117(3) Uani 0.59(3) 1 d PDU B 1
Cl2 Cl 0.3317(10) 0.3835(7) 0.9669(5) 0.127(3) Uani 0.59(3) 1 d PDU B 1
Cl3 Cl 0.3948(6) 0.6217(11) 0.9992(5) 0.121(3) Uani 0.59(3) 1 d PDU B 1
Cl1' Cl 0.2760(16) 0.6344(17) 0.9379(7) 0.109(4) Uani 0.41(3) 1 d PDU B 2
Cl2' Cl 0.3049(17) 0.3778(10) 0.9639(6) 0.115(5) Uani 0.41(3) 1 d PDU B 2
Cl3' Cl 0.4047(8) 0.571(3) 1.0034(6) 0.139(5) Uani 0.41(3) 1 d PDU B 2
B1 B 0.3266(3) 0.4661(5) 0.12249(18) 0.0382(13) Uani 1 1 d . . .
F2 F 0.28763(15) 0.5338(2) 0.15011(10) 0.0620(8) Uani 1 1 d . . .
F1 F 0.28913(14) 0.4685(3) 0.07880(9) 0.0590(8) Uani 1 1 d . . .
N1 N 0.40876(19) 0.5215(3) 0.12342(12) 0.0369(9) Uani 1 1 d . . .
N2 N 0.33813(18) 0.3261(3) 0.13895(11) 0.0316(8) Uani 1 1 d . . .
P1 P 0.21346(6) 0.36661(11) 0.23054(4) 0.0340(3) Uani 1 1 d . . .
P2 P 0.13047(7) 0.21192(11) 0.08589(4) 0.0367(3) Uani 1 1 d . . .
Pd1 Pd 0.177459(18) 0.30168(3) 0.155715(11) 0.03146(9) Uani 1 1 d . . .

loop_
_atom_site_aniso_label
_atom_site_aniso_U_11
_atom_site_aniso_U_22
_atom_site_aniso_U_33
_atom_site_aniso_U_23
_atom_site_aniso_U_13
_atom_site_aniso_U_12
Br1 0.0360(3) 0.0671(4) 0.0605(3) -0.0079(3) 0.0113(2) 0.0131(3)
Br2 0.0457(3) 0.0359(3) 0.0680(3) 0.0085(2) 0.0162(3) -0.0031(2)
Br3 0.0642(4) 0.0365(3) 0.1478(6) 0.0033(4) 0.0188(4) 0.0114(3)
Br4 0.0752(4) 0.0457(3) 0.0896(4) 0.0047(3) 0.0252(3) -0.0204(3)
C1 0.049(3) 0.031(3) 0.051(3) -0.001(2) 0.007(2) 0.006(2)
C2 0.044(3) 0.037(3) 0.056(3) 0.006(2) 0.012(2) -0.009(2)
C3 0.043(3) 0.041(3) 0.057(3) 0.002(2) 0.018(2) -0.004(2)
C4 0.028(3) 0.037(3) 0.052(3) 0.003(2) 0.009(2) 0.003(2)
C5 0.032(3) 0.037(3) 0.038(2) 0.003(2) 0.006(2) 0.004(2)
C6 0.026(2) 0.031(2) 0.043(3) -0.001(2) 0.009(2) 0.0036(19)
C7 0.033(3) 0.032(3) 0.042(3) 0.002(2) 0.006(2) 0.005(2)
C8 0.029(2) 0.031(2) 0.037(2) 0.000(2) 0.008(2) -0.003(2)
C9 0.036(3) 0.033(2) 0.026(2) -0.0048(18) 0.0058(19) 0.000(2)
C10 0.030(3) 0.034(3) 0.052(3) 0.002(2) 0.014(2) 0.003(2)
C11 0.033(3) 0.051(3) 0.048(3) 0.001(2) 0.014(2) 0.001(2)
C12 0.037(3) 0.069(4) 0.045(3) 0.011(3) 0.010(2) 0.006(3)
C13 0.043(3) 0.055(3) 0.052(3) 0.019(3) 0.017(3) 0.016(3)
C14 0.045(3) 0.039(3) 0.052(3) -0.001(2) 0.021(3) 0.006(2)
C15 0.036(3) 0.036(3) 0.049(3) 0.003(2) 0.011(2) 0.001(2)
C16 0.055(4) 0.078(4) 0.059(3) -0.005(3) 0.007(3) 0.008(3)
C17 0.061(4) 0.102(5) 0.071(4) 0.013(3) 0.024(3) 0.043(3)
C18 0.043(3) 0.085(4) 0.083(4) -0.022(3) 0.010(3) 0.006(3)
C19 0.036(3) 0.050(3) 0.032(2) -0.004(2) 0.007(2) -0.001(2)
C20 0.042(3) 0.063(4) 0.047(3) -0.015(3) -0.008(2) 0.007(3)
C21 0.056(4) 0.093(5) 0.050(3) -0.021(3) -0.002(3) 0.023(4)
C22 0.039(3) 0.121(6) 0.060(4) -0.031(4) 0.007(3) -0.008(4)
C23 0.052(4) 0.089(5) 0.074(4) -0.016(4) 0.013(3) -0.026(4)
C24 0.047(3) 0.059(4) 0.059(3) -0.011(3) 0.013(3) -0.010(3)
C25 0.043(3) 0.033(3) 0.039(3) -0.003(2) 0.011(2) 0.001(2)
C26 0.062(4) 0.065(4) 0.048(3) 0.002(3) 0.007(3) -0.012(3)
C27 0.096(5) 0.094(5) 0.046(3) 0.019(3) 0.012(3) -0.005(4)
C28 0.082(5) 0.075(4) 0.071(4) 0.017(3) 0.027(4) -0.023(4)
C29 0.061(4) 0.058(4) 0.072(4) 0.012(3) 0.018(3) -0.014(3)
C30 0.053(3) 0.056(3) 0.053(3) 0.003(3) 0.008(3) -0.010(3)
C31 0.037(3) 0.034(3) 0.046(3) -0.007(2) 0.011(2) 0.000(2)
C32 0.052(3) 0.053(3) 0.042(3) -0.006(2) 0.012(2) 0.006(3)
C33 0.058(4) 0.075(4) 0.068(4) -0.020(3) 0.022(3) 0.014(3)
C34 0.068(4) 0.044(3) 0.104(5) -0.021(3) 0.027(4) 0.009(3)
C35 0.073(4) 0.035(3) 0.125(5) 0.010(3) 0.045(4) 0.008(3)
C36 0.071(4) 0.046(3) 0.088(4) 0.001(3) 0.046(3) 0.004(3)
C37 0.034(3) 0.041(3) 0.039(3) -0.008(2) 0.004(2) 0.006(2)
C38 0.038(3) 0.055(3) 0.061(3) -0.002(3) -0.001(3) 0.007(3)
C39 0.032(3) 0.085(5) 0.078(4) -0.010(4) 0.000(3) -0.003(3)
C40 0.039(3) 0.065(4) 0.096(5) -0.020(4) 0.027(3) -0.011(3)
C41 0.052(4) 0.064(4) 0.067(4) 0.006(3) 0.024(3) -0.005(3)
C42 0.036(3) 0.071(4) 0.048(3) 0.003(3) 0.004(2) -0.002(3)
C43 0.034(3) 0.050(3) 0.040(3) 0.006(2) 0.006(2) 0.011(2)
C44 0.067(4) 0.071(4) 0.039(3) 0.004(3) 0.006(3) 0.020(3)
C45 0.079(5) 0.110(6) 0.046(4) 0.013(4) 0.013(3) 0.025(4)
C46 0.056(4) 0.097(5) 0.077(5) 0.044(4) 0.015(3) 0.015(4)
C47 0.050(4) 0.062(4) 0.095(5) 0.026(4) 0.011(3) -0.003(3)
C48 0.040(3) 0.049(3) 0.061(3) 0.009(3) 0.006(3) -0.001(2)
C49 0.032(3) 0.048(3) 0.029(2) -0.006(2) 0.002(2) 0.003(2)
C50 0.050(3) 0.047(3) 0.056(3) -0.004(3) 0.015(3) -0.002(3)
C51 0.071(4) 0.040(3) 0.069(4) -0.010(3) 0.015(3) 0.011(3)
C52 0.052(3) 0.056(4) 0.055(3) -0.015(3) 0.014(3) 0.014(3)
C53 0.043(3) 0.057(3) 0.044(3) -0.010(3) 0.011(2) 0.000(3)
C54 0.046(3) 0.045(3) 0.050(3) -0.007(2) 0.012(2) -0.002(2)
C55 0.113(6) 0.082(5) 0.063(4) 0.005(3) 0.033(4) -0.010(4)
Cl1 0.125(6) 0.106(6) 0.115(4) 0.039(4) 0.002(4) -0.027(4)
Cl2 0.189(9) 0.069(4) 0.141(7) 0.022(3) 0.080(6) 0.026(4)
Cl3 0.149(5) 0.107(5) 0.100(4) 0.003(4) 0.002(3) -0.002(4)
Cl1' 0.142(11) 0.070(5) 0.114(6) 0.027(4) 0.018(6) -0.017(6)
Cl2' 0.174(13) 0.079(5) 0.086(5) -0.002(4) 0.001(7) -0.010(5)
Cl3' 0.112(6) 0.209(13) 0.088(5) 0.009(9) -0.005(4) -0.047(7)
B1 0.035(3) 0.034(3) 0.047(3) 0.004(3) 0.013(3) 0.004(2)
F2 0.0645(19) 0.0406(16) 0.093(2) 0.0039(15) 0.0500(17) 0.0124(14)
F1 0.0470(17) 0.069(2) 0.0560(18) 0.0249(15) -0.0075(14) -0.0112(14)
N1 0.033(2) 0.027(2) 0.052(2) -0.0012(17) 0.0086(18) 0.0008(17)
N2 0.026(2) 0.030(2) 0.040(2) -0.0013(16) 0.0093(16) 0.0018(16)
P1 0.0336(7) 0.0333(7) 0.0357(7) -0.0050(5) 0.0076(5) -0.0017(5)
P2 0.0335(7) 0.0418(7) 0.0346(6) -0.0033(6) 0.0052(5) 0.0022(6)
Pd1 0.02730(18) 0.03389(19) 0.03410(18) -0.00276(16) 0.00765(14) 0.00266(15)

loop_
_atom_type_symbol
_atom_type_description
_atom_type_scat_dispersion_real
_atom_type_scat_dispersion_imag
_atom_type_scat_source
C C 0.0033 0.0016 'International Tables Vol C Tables 4.2.6.8 and 6.1.1.4'
H H 0.0000 0.0000 'International Tables Vol C Tables 4.2.6.8 and 6.1.1.4'
B B 0.0013 0.0007 'International Tables Vol C Tables 4.2.6.8 and 6.1.1.4'
N N 0.0061 0.0033 'International Tables Vol C Tables 4.2.6.8 and 6.1.1.4'
F F 0.0171 0.0103 'International Tables Vol C Tables 4.2.6.8 and 6.1.1.4'
Pd Pd -0.9988 1.0072 'International Tables Vol C Tables 4.2.6.8 and 6.1.1.4'
Br Br -0.2901 2.4595 'International Tables Vol C Tables 4.2.6.8 and 6.1.1.4'
P P 0.1023 0.0942 'International Tables Vol C Tables 4.2.6.8 and 6.1.1.4'
Cl Cl 0.1484 0.1585 'International Tables Vol C Tables 4.2.6.8 and 6.1.1.4'

loop_
_geom_angle_atom_site_label_1
_geom_angle_atom_site_label_2
_geom_angle_atom_site_label_3
_geom_angle
N1 C1 C2 110.1(4)
N1 C1 Br3 123.1(3)
C2 C1 Br3 126.9(4)
C3 C2 C1 107.6(4)
C3 C2 Br4 128.4(4)
C1 C2 Br4 123.9(4)
C2 C3 C4 106.5(4)
C2 C3 H3 126.7
C4 C3 H3 126.7
N1 C4 C3 109.0(4)
N1 C4 C5 120.9(4)
C3 C4 C5 130.0(4)
C6 C5 C4 120.6(4)
C6 C5 C10 121.4(4)
C4 C5 C10 118.0(4)
C5 C6 N2 121.1(4)
C5 C6 C7 130.8(4)
N2 C6 C7 108.0(3)
C8 C7 C6 106.0(4)
C8 C7 H7 127.0
C6 C7 H7 127.0
C7 C8 C9 110.7(4)
C7 C8 Br2 126.8(3)
C9 C8 Br2 122.3(3)
N2 C9 C8 105.5(3)
N2 C9 Pd1 125.3(3)
C8 C9 Pd1 129.1(3)
C15 C10 C11 120.8(4)
C15 C10 C5 118.2(4)
C11 C10 C5 120.8(4)
C12 C11 C10 117.7(4)
C12 C11 C16 119.1(4)
C10 C11 C16 123.1(4)
C13 C12 C11 122.7(5)
C13 C12 H12 118.6
C11 C12 H12 118.6
C14 C13 C12 118.2(4)
C14 C13 C17 120.4(5)
C12 C13 C17 121.3(5)
C13 C14 C15 121.7(4)
C13 C14 H14 119.2
C15 C14 H14 119.2
C14 C15 C10 118.8(4)
C14 C15 C18 118.2(4)
C10 C15 C18 123.0(4)
C11 C16 H16A 109.5
C11 C16 H16B 109.5
H16A C16 H16B 109.5
C11 C16 H16C 109.5
H16A C16 H16C 109.5
H16B C16 H16C 109.5
C13 C17 H17A 109.5
C13 C17 H17B 109.5
H17A C17 H17B 109.5
C13 C17 H17C 109.5
H17A C17 H17C 109.5
H17B C17 H17C 109.5
C15 C18 H18A 109.5
C15 C18 H18B 109.5
H18A C18 H18B 109.5
C15 C18 H18C 109.5
H18A C18 H18C 109.5
H18B C18 H18C 109.5
C24 C19 C20 119.2(4)
C24 C19 P1 122.2(4)
C20 C19 P1 118.5(4)
C19 C20 C21 120.2(5)
C19 C20 H20 119.9
C21 C20 H20 119.9
C22 C21 C20 120.2(6)
C22 C21 H21 119.9
C20 C21 H21 119.9
C23 C22 C21 119.8(5)
C23 C22 H22 120.1
C21 C22 H22 120.1
C22 C23 C24 121.0(6)
C22 C23 H23 119.5
C24 C23 H23 119.5
C19 C24 C23 119.6(5)
C19 C24 H24 120.2
C23 C24 H24 120.2
C30 C25 C26 119.2(4)
C30 C25 P1 119.7(4)
C26 C25 P1 120.9(4)
C25 C26 C27 118.8(5)
C25 C26 H26 120.6
C27 C26 H26 120.6
C28 C27 C26 121.4(5)
C28 C27 H27 119.3
C26 C27 H27 119.3
C27 C28 C29 119.8(5)
C27 C28 H28 120.1
C29 C28 H28 120.1
C28 C29 C30 121.0(5)
C28 C29 H29 119.5
C30 C29 H29 119.5
C25 C30 C29 119.8(5)
C25 C30 H30 120.1
C29 C30 H30 120.1
C36 C31 C32 118.2(4)
C36 C31 P1 120.1(3)
C32 C31 P1 121.6(4)
C33 C32 C31 120.5(5)
C33 C32 H32 119.7
C31 C32 H32 119.7
C34 C33 C32 120.7(5)
C34 C33 H33 119.7
C32 C33 H33 119.7
C33 C34 C35 119.7(5)
C33 C34 H34 120.2
C35 C34 H34 120.2
C34 C35 C36 120.4(5)
C34 C35 H35 119.8
C36 C35 H35 119.8
C31 C36 C35 120.4(5)
C31 C36 H36 119.8
C35 C36 H36 119.8
C42 C37 C38 117.6(4)
C42 C37 P2 117.8(3)
C38 C37 P2 124.5(4)
C39 C38 C37 121.0(5)
C39 C38 H38 119.5
C37 C38 H38 119.5
C40 C39 C38 120.2(5)
C40 C39 H39 119.9
C38 C39 H39 119.9
C39 C40 C41 120.2(5)
C39 C40 H40 119.9
C41 C40 H40 119.9
C40 C41 C42 119.2(5)
C40 C41 H41 120.4
C42 C41 H41 120.4
C37 C42 C41 121.8(5)
C37 C42 H42 119.1
C41 C42 H42 119.1
C48 C43 C44 119.2(5)
C48 C43 P2 119.9(4)
C44 C43 P2 120.5(4)
C45 C44 C43 119.5(5)
C45 C44 H44 120.2
C43 C44 H44 120.2
C46 C45 C44 120.8(6)
C46 C45 H45 119.6
C44 C45 H45 119.6
C47 C46 C45 119.7(6)
C47 C46 H46 120.2
C45 C46 H46 120.2
C46 C47 C48 121.1(6)
C46 C47 H47 119.4
C48 C47 H47 119.4
C43 C48 C47 119.7(5)
C43 C48 H48 120.2
C47 C48 H48 120.2
C50 C49 C54 118.3(4)
C50 C49 P2 123.3(3)
C54 C49 P2 118.4(4)
C49 C50 C51 121.0(5)
C49 C50 H50 119.5
C51 C50 H50 119.5
C52 C51 C50 119.7(5)
C52 C51 H51 120.1
C50 C51 H51 120.1
C53 C52 C51 119.8(4)
C53 C52 H52 120.1
C51 C52 H52 120.1
C52 C53 C54 120.4(5)
C52 C53 H53 119.8
C54 C53 H53 119.8
C53 C54 C49 120.7(4)
C53 C54 H54 119.7
C49 C54 H54 119.7
Cl1' C55 Cl2 115.6(12)
Cl1' C55 Cl3' 111.5(8)
Cl2 C55 Cl3' 93.3(9)
Cl1' C55 Cl1 12.5(12)
Cl2 C55 Cl1 110.7(7)
Cl3' C55 Cl1 124.0(10)
Cl1' C55 Cl2' 110.2(8)
Cl2 C55 Cl2' 15.7(11)
Cl3' C55 Cl2' 108.8(8)
Cl1 C55 Cl2' 102.4(10)
Cl1' C55 Cl3 96.0(9)
Cl2 C55 Cl3 110.3(6)
Cl3' C55 Cl3 18.8(9)
Cl1 C55 Cl3 108.4(6)
Cl2' C55 Cl3 126.0(10)
Cl1' C55 H55 115.8
Cl2 C55 H55 109.1
Cl3' C55 H55 109.1
Cl1 C55 H55 109.1
Cl2' C55 H55 100.7
Cl3 C55 H55 109.1
F2 B1 F1 110.9(4)
F2 B1 N2 110.8(4)
F1 B1 N2 109.9(4)
F2 B1 N1 110.9(4)
F1 B1 N1 108.5(4)
N2 B1 N1 105.7(3)
C1 N1 C4 106.8(4)
C1 N1 B1 128.6(4)
C4 N1 B1 123.5(3)
C9 N2 C6 109.8(3)
C9 N2 B1 126.0(3)
C6 N2 B1 123.9(3)
C19 P1 C31 106.3(2)
C19 P1 C25 103.8(2)
C31 P1 C25 104.6(2)
C19 P1 Pd1 115.96(14)
C31 P1 Pd1 113.81(15)
C25 P1 Pd1 111.33(15)
C37 P2 C43 109.8(2)
C37 P2 C49 101.7(2)
C43 P2 C49 101.2(2)
C37 P2 Pd1 108.48(14)
C43 P2 Pd1 114.52(16)
C49 P2 Pd1 120.07(14)
C9 Pd1 P2 92.28(11)
C9 Pd1 P1 91.35(11)
P2 Pd1 P1 170.86(4)
C9 Pd1 Br1 175.21(12)
P2 Pd1 Br1 86.52(3)
P1 Pd1 Br1 90.53(3)

loop_
_geom_bond_atom_site_label_1
_geom_bond_atom_site_label_2
_geom_bond_distance
Br1 Pd1 2.4911(6)
Br2 C8 1.874(4)
Br3 C1 1.830(4)
Br4 C2 1.872(4)
C1 N1 1.347(5)
C1 C2 1.385(6)
C2 C3 1.378(6)
C3 C4 1.396(6)
C3 H3 0.9300
C4 N1 1.386(5)
C4 C5 1.407(6)
C5 C6 1.381(5)
C5 C10 1.508(5)
C6 N2 1.404(5)
C6 C7 1.407(5)
C7 C8 1.365(5)
C7 H7 0.9300
C8 C9 1.429(5)
C9 N2 1.354(5)
C9 Pd1 1.990(4)
C10 C15 1.391(6)
C10 C11 1.392(6)
C11 C12 1.381(6)
C11 C16 1.507(6)
C12 C13 1.380(6)
C12 H12 0.9300
C13 C14 1.367(6)
C13 C17 1.511(6)
C14 C15 1.387(6)
C14 H14 0.9300
C15 C18 1.515(6)
C16 H16A 0.9600
C16 H16B 0.9600
C16 H16C 0.9600
C17 H17A 0.9600
C17 H17B 0.9600
C17 H17C 0.9600
C18 H18A 0.9600
C18 H18B 0.9600
C18 H18C 0.9600
C19 C24 1.380(6)
C19 C20 1.384(6)
C19 P1 1.822(4)
C20 C21 1.390(7)
C20 H20 0.9300
C21 C22 1.366(8)
C21 H21 0.9300
C22 C23 1.364(8)
C22 H22 0.9300
C23 C24 1.390(7)
C23 H23 0.9300
C24 H24 0.9300
C25 C30 1.381(6)
C25 C26 1.390(6)
C25 P1 1.831(4)
C26 C27 1.401(7)
C26 H26 0.9300
C27 C28 1.347(7)
C27 H27 0.9300
C28 C29 1.356(7)
C28 H28 0.9300
C29 C30 1.388(6)
C29 H29 0.9300
C30 H30 0.9300
C31 C36 1.373(6)
C31 C32 1.395(6)
C31 P1 1.822(4)
C32 C33 1.375(6)
C32 H32 0.9300
C33 C34 1.360(7)
C33 H33 0.9300
C34 C35 1.367(7)
C34 H34 0.9300
C35 C36 1.393(7)
C35 H35 0.9300
C36 H36 0.9300
C37 C42 1.374(6)
C37 C38 1.382(6)
C37 P2 1.813(5)
C38 C39 1.377(7)
C38 H38 0.9300
C39 C40 1.362(7)
C39 H39 0.9300
C40 C41 1.366(7)
C40 H40 0.9300
C41 C42 1.382(6)
C41 H41 0.9300
C42 H42 0.9300
C43 C48 1.380(6)
C43 C44 1.394(6)
C43 P2 1.823(5)
C44 C45 1.384(7)
C44 H44 0.9300
C45 C46 1.368(8)
C45 H45 0.9300
C46 C47 1.356(8)
C46 H46 0.9300
C47 C48 1.387(7)
C47 H47 0.9300
C48 H48 0.9300
C49 C50 1.372(6)
C49 C54 1.388(6)
C49 P2 1.832(4)
C50 C51 1.389(6)
C50 H50 0.9300
C51 C52 1.377(7)
C51 H51 0.9300
C52 C53 1.361(6)
C52 H52 0.9300
C53 C54 1.384(6)
C53 H53 0.9300
C54 H54 0.9300
C55 Cl1' 1.707(11)
C55 Cl2 1.719(9)
C55 Cl3' 1.732(10)
C55 Cl1 1.733(9)
C55 Cl2' 1.743(10)
C55 Cl3 1.752(9)
C55 H55 0.9800
B1 F2 1.362(5)
B1 F1 1.372(6)
B1 N2 1.554(6)
B1 N1 1.566(6)
P1 Pd1 2.3355(12)
P2 Pd1 2.3267(12)
